data_7702125
loop_
_publ_author_name
'Ono, Kosuke'
'Tohyama, Yohei'
'Uchikura, Tatsuhiro'
'Kikuchi, Yuji'
'Fujii, Kotaro'
'Uekusa, Hidehiro'
'Iwasawa, Nobuharu'

_publ_section_title
;
 Control of the reversibility during boronic ester formation: application
 to the construction of ferrocene dimers and trimers.
;
_journal_issue 7
_journal_name_full 'Dalton transactions (Cambridge, England : 2003)'
_journal_page_first 2370
_journal_page_last 2376
_journal_paper_doi 10.1039/c6dt04845e
_journal_volume 46
_journal_year 2017
_chemical_formula_moiety 'C52 H52 B4 Fe2 O8, (C H Cl3)2'
_chemical_formula_sum 'C54 H54 B4 Cl6 Fe2 O8'
_chemical_formula_weight 1198.61
_space_group_crystal_system triclinic
_space_group_IT_number 2
_space_group_name_Hall '-P 1'
_space_group_name_H-M_alt 'P -1'
_symmetry_cell_setting triclinic
_symmetry_Int_Tables_number 2
_symmetry_space_group_name_H-M 'P -1'
_atom_sites_solution_hydrogens mixed
_audit_creation_method SHELXL-2016/6
_audit_update_record
;
2016-12-08 deposited with the CCDC.
2017-01-16 downloaded from the CCDC.
;
_cell_angle_alpha 65.3670(10)
_cell_angle_beta 70.676(2)
_cell_angle_gamma 83.183(2)
_cell_formula_units_Z 2
_cell_length_a 11.5229(6)
_cell_length_b 14.4999(8)
_cell_length_c 18.9095(11)
_cell_measurement_reflns_used 27014
_cell_measurement_temperature 171(2)
_cell_measurement_theta_max 27.454
_cell_measurement_theta_min 3.092
_cell_volume 2709.4(3)
_computing_cell_refinement 'PROCESS-AUTO (Rigaku, 1998)'
_computing_data_collection 'PROCESS-AUTO (Rigaku, 1998)'
_computing_data_reduction 'PROCESS-AUTO (Rigaku, 1998)'
_computing_molecular_graphics 'Mercury 3.9 (CCDC, 2016)'
_computing_structure_refinement 'SHELXL-2016/6 (Sheldrick, 2016)'
_computing_structure_solution 'SIR-2004 (Burla, 2005)'
_diffrn_ambient_temperature 171(2)
_diffrn_measured_fraction_theta_full 0.998
_diffrn_measured_fraction_theta_max 0.992
_diffrn_measurement_device_type 'Rigaku R-AXIS RAPID IP Area Detector System'
_diffrn_measurement_method '\w scan'
_diffrn_radiation_probe x-ray
_diffrn_radiation_type MoK\a
_diffrn_radiation_wavelength 0.71075
_diffrn_reflns_av_R_equivalents 0.0457
_diffrn_reflns_av_unetI/netI 0.0620
_diffrn_reflns_Laue_measured_fraction_full 0.998
_diffrn_reflns_Laue_measured_fraction_max 0.992
_diffrn_reflns_limit_h_max 14
_diffrn_reflns_limit_h_min -14
_diffrn_reflns_limit_k_max 18
_diffrn_reflns_limit_k_min -18
_diffrn_reflns_limit_l_max 24
_diffrn_reflns_limit_l_min -24
_diffrn_reflns_number 27014
_diffrn_reflns_point_group_measured_fraction_full 0.998
_diffrn_reflns_point_group_measured_fraction_max 0.992
_diffrn_reflns_theta_full 25.242
_diffrn_reflns_theta_max 27.454
_diffrn_reflns_theta_min 3.092
_diffrn_source 'rotating anode X-ray tube'
_diffrn_source_type 'Rigaku ultraX18'
_exptl_absorpt_coefficient_mu 0.885
_exptl_absorpt_correction_T_max 0.9167
_exptl_absorpt_correction_T_min 0.9028
_exptl_absorpt_correction_type multi-scan
_exptl_absorpt_process_details 'Absorption was corrected by ABSCOR'
_exptl_crystal_colour orange
_exptl_crystal_density_diffrn 1.469
_exptl_crystal_description block
_exptl_crystal_F_000 1232
_exptl_crystal_size_max 0.118
_exptl_crystal_size_mid 0.100
_exptl_crystal_size_min 0.100
_refine_diff_density_max 1.959
_refine_diff_density_min -1.228
_refine_diff_density_rms 0.101
_refine_ls_extinction_method none
_refine_ls_goodness_of_fit_ref 1.052
_refine_ls_hydrogen_treatment mixed
_refine_ls_matrix_type full
_refine_ls_number_parameters 732
_refine_ls_number_reflns 12297
_refine_ls_number_restraints 0
_refine_ls_restrained_S_all 1.052
_refine_ls_R_factor_all 0.0839
_refine_ls_R_factor_gt 0.0629
_refine_ls_shift/su_max 0.001
_refine_ls_shift/su_mean 0.000
_refine_ls_structure_factor_coef Fsqd
_refine_ls_weighting_details 'w=1/[\s^2^(Fo^2^)+(0.0967P)^2^+1.7931P] where P=(Fo^2^+2Fc^2^)/3'
_refine_ls_weighting_scheme calc
_refine_ls_wR_factor_gt 0.1646
_refine_ls_wR_factor_ref 0.1800
_reflns_Friedel_coverage 0.000
_reflns_number_gt 9038
_reflns_number_total 12297
_reflns_threshold_expression 'I > 2\s(I)'
_cod_data_source_file c6dt04845e2.cif
_cod_data_source_block shelx
_cod_database_code 7702125
_shelx_shelxl_version_number 2016/6
_shelx_space_group_comment
;
The symmetry employed for this shelxl refinement is uniquely defined
by the following loop, which should always be used as a source of
symmetry information in preference to the above space-group names.
They are only intended as comments.
;
_shelx_estimated_absorpt_t_min 0.903
_shelx_estimated_absorpt_t_max 0.917

loop_
_space_group_symop_operation_xyz
'x, y, z'
'-x, -y, -z'

loop_
_atom_site_label
_atom_site_type_symbol
_atom_site_fract_x
_atom_site_fract_y
_atom_site_fract_z
_atom_site_U_iso_or_equiv
_atom_site_adp_type
_atom_site_occupancy
_atom_site_site_symmetry_order
_atom_site_calc_flag
_atom_site_refinement_flags_posn
_atom_site_refinement_flags_adp
Fe1 Fe 0.74883(4) 0.04384(3) 0.51213(3) 0.02845(13) Uani 1 1 d . .
Fe2 Fe 1.09767(4) 0.24719(3) 0.09924(3) 0.02976(13) Uani 1 1 d . .
Cl1 Cl 0.5402(2) 0.16982(15) 0.1428(2) 0.1619(12) Uani 1 1 d . .
Cl2 Cl 0.76280(16) 0.27174(16) 0.02624(13) 0.1042(6) Uani 1 1 d . .
Cl3 Cl 0.54498(14) 0.38522(11) 0.06064(9) 0.0818(4) Uani 1 1 d . .
Cl4 Cl 1.16003(13) 0.38593(13) 0.32762(10) 0.0814(4) Uani 1 1 d . .
Cl5 Cl 1.11816(15) 0.59891(12) 0.24815(13) 0.1058(6) Uani 1 1 d . .
Cl6 Cl 1.27541(13) 0.49310(15) 0.15270(10) 0.0915(5) Uani 1 1 d . .
O1 O 1.3366(2) 0.06825(17) 0.03558(14) 0.0321(5) Uani 1 1 d . .
O2 O 1.1756(2) 0.05984(16) -0.00800(13) 0.0301(5) Uani 1 1 d . .
O3 O 0.7450(2) -0.08134(17) 0.35409(14) 0.0329(5) Uani 1 1 d . .
O4 O 0.9142(2) -0.13876(16) 0.39769(13) 0.0297(5) Uani 1 1 d . .
O5 O 0.7170(2) 0.22936(17) 0.60674(13) 0.0322(5) Uani 1 1 d . .
O6 O 0.5261(2) 0.23370(17) 0.59251(14) 0.0335(5) Uani 1 1 d . .
O7 O 0.7611(2) 0.35272(17) 0.19618(14) 0.0352(5) Uani 1 1 d . .
O8 O 0.9157(2) 0.42871(16) 0.20640(14) 0.0319(5) Uani 1 1 d . .
C1 C 1.3357(3) -0.0352(2) 0.04324(18) 0.0287(6) Uani 1 1 d . .
H1 H 1.408661 -0.047940 0.001947 0.034 Uiso 1 1 calc R U
C2 C 1.2142(3) -0.0437(2) 0.02763(18) 0.0283(6) Uani 1 1 d . .
H2 H 1.224554 -0.080764 -0.008269 0.034 Uiso 1 1 calc R U
C3 C 1.1263(3) -0.0977(2) 0.11197(18) 0.0259(6) Uani 1 1 d . .
C4 C 0.9990(3) -0.1067(2) 0.13316(18) 0.0267(6) Uani 1 1 d . .
H3 H 0.959419 -0.087358 0.092416 0.032 Uiso 1 1 calc R U
C5 C 0.9317(3) -0.1450(2) 0.21613(18) 0.0246(6) Uani 1 1 d . .
C6 C 0.7925(3) -0.1604(2) 0.25479(18) 0.0276(6) Uani 1 1 d . .
C7 C 0.7733(3) -0.1755(2) 0.34370(19) 0.0291(6) Uani 1 1 d . .
H4 H 0.709275 -0.229258 0.383730 0.035 Uiso 1 1 calc R U
C8 C 0.8999(3) -0.2029(2) 0.35946(18) 0.0268(6) Uani 1 1 d . .
H5 H 0.903741 -0.276565 0.394550 0.032 Uiso 1 1 calc R U
C9 C 0.9914(3) -0.1736(2) 0.27516(17) 0.0244(6) Uani 1 1 d . .
C10 C 1.1197(3) -0.1674(2) 0.25422(18) 0.0263(6) Uani 1 1 d . .
H6 H 1.159401 -0.188319 0.295058 0.032 Uiso 1 1 calc R U
C11 C 1.1870(3) -0.1292(2) 0.17112(19) 0.0270(6) Uani 1 1 d . .
C12 C 1.3257(3) -0.1134(2) 0.13112(18) 0.0290(6) Uani 1 1 d . .
C13 C 0.7206(3) -0.0720(3) 0.2115(2) 0.0359(7) Uani 1 1 d . .
H7 H 0.632249 -0.086383 0.239061 0.043 Uiso 1 1 calc R U
H8 H 0.742769 -0.009980 0.213310 0.043 Uiso 1 1 calc R U
H9 H 0.740598 -0.062742 0.154385 0.043 Uiso 1 1 calc R U
C14 C 0.7546(3) -0.2592(3) 0.2550(2) 0.0411(8) Uani 1 1 d . .
H10 H 0.801073 -0.315817 0.282832 0.049 Uiso 1 1 calc R U
H11 H 0.666386 -0.272698 0.283712 0.049 Uiso 1 1 calc R U
H12 H 0.772377 -0.251698 0.198415 0.049 Uiso 1 1 calc R U
C15 C 1.3832(3) -0.2128(3) 0.1263(2) 0.0389(8) Uani 1 1 d . .
H13 H 1.472443 -0.202860 0.100586 0.047 Uiso 1 1 calc R U
H14 H 1.365466 -0.266547 0.181628 0.047 Uiso 1 1 calc R U
H15 H 1.348356 -0.232305 0.093602 0.047 Uiso 1 1 calc R U
C16 C 1.3888(3) -0.0771(3) 0.1749(2) 0.0386(8) Uani 1 1 d . .
H16 H 1.477410 -0.068528 0.145974 0.046 Uiso 1 1 calc R U
H17 H 1.354856 -0.012028 0.175444 0.046 Uiso 1 1 calc R U
H18 H 1.374635 -0.127381 0.231285 0.046 Uiso 1 1 calc R U
C17 C 0.8282(3) 0.0306(2) 0.40220(19) 0.0306(6) Uani 1 1 d . .
C18 C 0.7426(3) 0.1118(3) 0.3942(2) 0.0367(7) Uani 1 1 d . .
C19 C 0.7808(4) 0.1836(3) 0.4153(2) 0.0417(8) Uani 1 1 d . .
C20 C 0.8901(4) 0.1483(3) 0.4362(2) 0.0402(8) Uani 1 1 d . .
C21 C 0.9200(3) 0.0551(3) 0.4277(2) 0.0345(7) Uani 1 1 d . .
C22 C 0.6414(3) 0.0653(2) 0.61471(18) 0.0325(7) Uani 1 1 d . .
C23 C 0.7456(4) 0.0048(3) 0.6298(2) 0.0370(7) Uani 1 1 d . .
C24 C 0.7403(4) -0.0840(3) 0.6169(2) 0.0442(9) Uani 1 1 d . .
C25 C 0.6341(4) -0.0792(3) 0.5930(2) 0.0452(9) Uani 1 1 d . .
C26 C 0.5724(3) 0.0120(3) 0.5919(2) 0.0387(8) Uani 1 1 d . .
C27 C 0.6771(3) 0.3311(2) 0.59418(19) 0.0318(7) Uani 1 1 d . .
H19 H 0.655609 0.342842 0.645494 0.038 Uiso 1 1 calc R U
C28 C 0.5633(3) 0.3377(2) 0.5664(2) 0.0330(7) Uani 1 1 d . .
H20 H 0.495781 0.377378 0.589125 0.040 Uiso 1 1 calc R U
C29 C 0.6140(3) 0.3870(2) 0.47418(19) 0.0285(6) Uani 1 1 d . .
C30 C 0.5586(3) 0.3881(2) 0.4189(2) 0.0324(7) Uani 1 1 d . .
H21 H 0.476890 0.362913 0.436884 0.039 Uiso 1 1 calc R U
C31 C 0.6271(3) 0.4273(2) 0.33613(19) 0.0294(6) Uani 1 1 d . .
C32 C 0.5871(3) 0.4375(2) 0.2640(2) 0.0331(7) Uani 1 1 d . .
C33 C 0.7125(3) 0.4494(2) 0.1968(2) 0.0334(7) Uani 1 1 d . .
H22 H 0.707096 0.497035 0.141668 0.040 Uiso 1 1 calc R U
C34 C 0.8065(3) 0.4889(2) 0.22058(19) 0.0317(7) Uani 1 1 d . .
H23 H 0.823967 0.563380 0.188600 0.038 Uiso 1 1 calc R U
C35 C 0.7478(3) 0.4616(2) 0.31092(19) 0.0288(6) Uani 1 1 d . .
C36 C 0.8030(3) 0.4605(2) 0.36681(19) 0.0294(6) Uani 1 1 d . .
H24 H 0.884976 0.485234 0.348943 0.035 Uiso 1 1 calc R U
C37 C 0.7347(3) 0.4222(2) 0.44926(19) 0.0287(6) Uani 1 1 d . .
C38 C 0.7730(3) 0.4109(2) 0.5219(2) 0.0315(7) Uani 1 1 d . .
C39 C 0.5186(4) 0.5376(3) 0.2371(2) 0.0444(8) Uani 1 1 d . .
H25 H 0.570980 0.594185 0.225162 0.053 Uiso 1 1 calc R U
H26 H 0.498690 0.547817 0.187849 0.053 Uiso 1 1 calc R U
H27 H 0.442499 0.534703 0.281140 0.053 Uiso 1 1 calc R U
C40 C 0.5082(3) 0.3479(3) 0.2831(2) 0.0420(8) Uani 1 1 d . .
H28 H 0.485292 0.358460 0.234774 0.050 Uiso 1 1 calc R U
H29 H 0.554907 0.285434 0.297720 0.050 Uiso 1 1 calc R U
H30 H 0.433727 0.342154 0.328927 0.050 Uiso 1 1 calc R U
C41 C 0.7529(4) 0.5116(3) 0.5329(2) 0.0421(8) Uani 1 1 d . .
H31 H 0.777563 0.504586 0.579785 0.051 Uiso 1 1 calc R U
H32 H 0.802615 0.565696 0.483313 0.051 Uiso 1 1 calc R U
H33 H 0.665769 0.528766 0.542666 0.051 Uiso 1 1 calc R U
C42 C 0.9052(3) 0.3778(3) 0.5168(2) 0.0379(7) Uani 1 1 d . .
H34 H 0.922170 0.372438 0.565840 0.046 Uiso 1 1 calc R U
H35 H 0.916612 0.311750 0.513085 0.046 Uiso 1 1 calc R U
H36 H 0.961858 0.428112 0.468104 0.046 Uiso 1 1 calc R U
C43 C 0.9626(3) 0.2548(2) 0.20005(19) 0.0308(7) Uani 1 1 d . .
C44 C 1.0799(3) 0.2395(3) 0.2129(2) 0.0360(7) Uani 1 1 d . .
C45 C 1.1283(4) 0.1477(3) 0.2062(2) 0.0418(8) Uani 1 1 d . .
C46 C 1.0413(4) 0.1047(3) 0.1895(2) 0.0432(9) Uani 1 1 d . .
C47 C 0.9397(4) 0.1694(3) 0.1852(2) 0.0380(8) Uani 1 1 d . .
C48 C 1.2078(3) 0.2286(2) -0.00393(18) 0.0303(6) Uani 1 1 d . .
C49 C 1.2662(4) 0.2950(3) 0.0142(2) 0.0392(8) Uani 1 1 d . .
C50 C 1.1901(4) 0.3793(3) 0.0139(2) 0.0478(10) Uani 1 1 d . .
C51 C 1.0838(4) 0.3678(3) -0.0048(2) 0.0452(9) Uani 1 1 d . .
C52 C 1.0951(4) 0.2759(3) -0.0160(2) 0.0362(7) Uani 1 1 d . .
C53 C 0.6277(5) 0.2778(4) 0.1023(3) 0.0630(12) Uani 1 1 d . .
H37 H 0.650804 0.283488 0.146904 0.076 Uiso 1 1 calc R U
C54 C 1.1446(4) 0.4844(4) 0.2361(4) 0.0685(15) Uani 1 1 d . .
H38 H 1.071767 0.467790 0.225614 0.082 Uiso 1 1 calc R U
B1 B 1.2425(3) 0.1187(3) 0.0073(2) 0.0287(7) Uani 1 1 d . .
B2 B 0.8281(3) -0.0646(3) 0.3851(2) 0.0294(7) Uani 1 1 d . .
B3 B 0.6270(3) 0.1761(3) 0.6051(2) 0.0296(7) Uani 1 1 d . .
B4 B 0.8799(3) 0.3454(3) 0.1999(2) 0.0303(7) Uani 1 1 d . .
H39 H 0.667(3) 0.118(3) 0.379(2) 0.030(9) Uiso 1 1 d . .
H40 H 0.931(4) 0.173(3) 0.453(2) 0.040(11) Uiso 1 1 d . .
H41 H 0.979(3) 0.018(2) 0.438(2) 0.020(8) Uiso 1 1 d . .
H42 H 0.612(4) -0.130(4) 0.581(3) 0.064(14) Uiso 1 1 d . .
H43 H 0.502(4) 0.034(3) 0.574(2) 0.043(11) Uiso 1 1 d . .
H44 H 1.037(4) 0.249(3) -0.025(2) 0.036(10) Uiso 1 1 d . .
H45 H 0.791(5) -0.139(4) 0.623(3) 0.063(14) Uiso 1 1 d . .
H46 H 1.125(5) 0.289(4) 0.223(3) 0.077(16) Uiso 1 1 d . .
H47 H 1.339(4) 0.280(3) 0.028(3) 0.055(13) Uiso 1 1 d . .
H48 H 1.009(4) 0.408(4) -0.002(3) 0.062(14) Uiso 1 1 d . .
H49 H 0.802(4) 0.025(3) 0.647(3) 0.045(11) Uiso 1 1 d . .
H50 H 1.201(4) 0.432(3) 0.026(3) 0.051(12) Uiso 1 1 d . .
H51 H 0.737(4) 0.245(3) 0.417(2) 0.039(10) Uiso 1 1 d . .
H52 H 1.208(4) 0.125(3) 0.211(2) 0.044(11) Uiso 1 1 d . .
H53 H 1.057(4) 0.050(4) 0.175(3) 0.062(14) Uiso 1 1 d . .
H54 H 0.870(4) 0.165(3) 0.165(2) 0.043(10) Uiso 1 1 d . .

loop_
_atom_site_aniso_label
_atom_site_aniso_U_11
_atom_site_aniso_U_22
_atom_site_aniso_U_33
_atom_site_aniso_U_23
_atom_site_aniso_U_13
_atom_site_aniso_U_12
Fe1 0.0321(2) 0.0271(2) 0.0246(2) -0.01220(17) -0.00480(18) 0.00138(18)
Fe2 0.0376(3) 0.0259(2) 0.0223(2) -0.00946(17) -0.00572(18) 0.00137(19)
Cl1 0.1247(18) 0.0692(11) 0.265(3) -0.0363(15) -0.066(2) -0.0062(12)
Cl2 0.0848(10) 0.1391(15) 0.1378(16) -0.1016(13) -0.0529(11) 0.0543(10)
Cl3 0.0872(9) 0.0791(8) 0.0751(9) -0.0333(7) -0.0309(7) 0.0415(7)
Cl4 0.0707(8) 0.1083(11) 0.0890(10) -0.0641(9) -0.0248(7) 0.0097(8)
Cl5 0.0756(9) 0.0773(9) 0.1546(16) -0.0718(10) 0.0173(10) -0.0225(8)
Cl6 0.0565(7) 0.1528(15) 0.0887(10) -0.0827(11) -0.0047(7) -0.0046(9)
O1 0.0299(11) 0.0325(11) 0.0326(12) -0.0119(9) -0.0081(9) -0.0034(9)
O2 0.0327(11) 0.0328(11) 0.0247(10) -0.0113(8) -0.0101(9) 0.0028(9)
O3 0.0296(11) 0.0407(12) 0.0380(12) -0.0255(10) -0.0129(10) 0.0102(10)
O4 0.0292(11) 0.0353(11) 0.0272(11) -0.0158(9) -0.0091(9) 0.0041(9)
O5 0.0349(12) 0.0329(11) 0.0302(11) -0.0131(9) -0.0127(9) 0.0052(10)
O6 0.0290(11) 0.0333(11) 0.0318(12) -0.0124(9) -0.0022(9) -0.0005(10)
O7 0.0364(12) 0.0367(12) 0.0388(13) -0.0224(10) -0.0116(10) 0.0052(10)
O8 0.0308(11) 0.0309(11) 0.0344(12) -0.0168(9) -0.0065(9) 0.0016(9)
C1 0.0264(15) 0.0321(15) 0.0257(15) -0.0129(12) -0.0043(12) 0.0014(13)
C2 0.0296(15) 0.0321(15) 0.0223(14) -0.0125(12) -0.0058(12) 0.0033(13)
C3 0.0280(15) 0.0254(13) 0.0246(14) -0.0129(11) -0.0052(11) 0.0013(12)
C4 0.0281(15) 0.0291(14) 0.0256(15) -0.0128(12) -0.0094(12) 0.0009(12)
C5 0.0231(14) 0.0237(13) 0.0291(15) -0.0135(11) -0.0067(11) 0.0005(11)
C6 0.0226(14) 0.0331(15) 0.0287(15) -0.0164(12) -0.0043(11) -0.0013(12)
C7 0.0257(14) 0.0319(15) 0.0278(15) -0.0138(12) -0.0028(12) -0.0017(13)
C8 0.0263(14) 0.0257(14) 0.0257(14) -0.0098(11) -0.0060(11) 0.0022(12)
C9 0.0254(14) 0.0215(13) 0.0243(14) -0.0098(11) -0.0045(11) 0.0008(11)
C10 0.0250(14) 0.0282(14) 0.0264(15) -0.0112(11) -0.0098(12) 0.0042(12)
C11 0.0256(14) 0.0259(14) 0.0292(15) -0.0135(11) -0.0063(12) 0.0041(12)
C12 0.0225(14) 0.0354(16) 0.0234(14) -0.0099(12) -0.0032(11) 0.0023(13)
C13 0.0278(16) 0.0451(18) 0.0345(17) -0.0162(14) -0.0103(13) 0.0040(14)
C14 0.0385(19) 0.0439(19) 0.043(2) -0.0245(16) -0.0035(15) -0.0098(16)
C15 0.0261(16) 0.0397(18) 0.0407(19) -0.0131(14) -0.0045(14) 0.0089(14)
C16 0.0313(17) 0.050(2) 0.0289(16) -0.0095(14) -0.0091(13) -0.0055(16)
C17 0.0340(16) 0.0336(15) 0.0244(15) -0.0134(12) -0.0084(12) 0.0048(13)
C18 0.0415(19) 0.0381(17) 0.0266(16) -0.0121(13) -0.0086(14) 0.0051(15)
C19 0.058(2) 0.0300(16) 0.0262(16) -0.0106(13) -0.0002(15) -0.0007(16)
C20 0.044(2) 0.0429(19) 0.0353(18) -0.0230(15) 0.0005(15) -0.0143(17)
C21 0.0310(17) 0.0446(18) 0.0306(17) -0.0203(14) -0.0060(14) 0.0010(16)
C22 0.0358(17) 0.0323(15) 0.0209(14) -0.0090(12) -0.0009(12) 0.0014(14)
C23 0.0448(19) 0.0391(17) 0.0215(15) -0.0106(13) -0.0080(14) 0.0079(16)
C24 0.056(2) 0.0319(17) 0.0311(18) -0.0088(14) -0.0040(16) 0.0082(17)
C25 0.054(2) 0.0306(17) 0.040(2) -0.0136(15) 0.0018(17) -0.0105(17)
C26 0.0378(19) 0.0363(17) 0.0336(18) -0.0113(14) -0.0014(15) -0.0077(15)
C27 0.0353(17) 0.0324(15) 0.0270(15) -0.0158(12) -0.0050(13) 0.0038(13)
C28 0.0297(16) 0.0310(15) 0.0334(17) -0.0136(13) -0.0045(13) 0.0044(13)
C29 0.0266(15) 0.0271(14) 0.0288(15) -0.0125(12) -0.0050(12) 0.0052(12)
C30 0.0255(15) 0.0315(15) 0.0370(17) -0.0135(13) -0.0084(13) 0.0075(13)
C31 0.0306(16) 0.0283(14) 0.0289(15) -0.0118(12) -0.0096(12) 0.0044(13)
C32 0.0324(16) 0.0342(16) 0.0318(16) -0.0123(13) -0.0130(13) 0.0087(14)
C33 0.0364(17) 0.0311(15) 0.0296(16) -0.0104(12) -0.0107(13) 0.0064(14)
C34 0.0357(17) 0.0262(14) 0.0277(16) -0.0096(12) -0.0063(13) 0.0054(13)
C35 0.0312(16) 0.0213(13) 0.0296(15) -0.0088(11) -0.0074(12) 0.0045(12)
C36 0.0284(15) 0.0241(14) 0.0312(16) -0.0100(12) -0.0047(12) -0.0005(12)
C37 0.0296(15) 0.0250(14) 0.0322(16) -0.0138(12) -0.0087(12) 0.0050(12)
C38 0.0309(16) 0.0308(15) 0.0330(16) -0.0167(13) -0.0061(13) 0.0034(13)
C39 0.047(2) 0.046(2) 0.043(2) -0.0188(16) -0.0221(17) 0.0195(17)
C40 0.0350(18) 0.050(2) 0.043(2) -0.0199(16) -0.0125(15) -0.0016(16)
C41 0.048(2) 0.0366(17) 0.047(2) -0.0263(16) -0.0092(17) 0.0007(16)
C42 0.0322(17) 0.0447(19) 0.0385(19) -0.0184(15) -0.0109(14) 0.0012(15)
C43 0.0343(16) 0.0305(15) 0.0260(15) -0.0131(12) -0.0051(12) 0.0004(13)
C44 0.0425(19) 0.0414(18) 0.0265(16) -0.0173(14) -0.0109(14) 0.0070(15)
C45 0.050(2) 0.0423(19) 0.0259(17) -0.0126(14) -0.0105(15) 0.0168(17)
C46 0.063(2) 0.0261(16) 0.0261(16) -0.0069(13) -0.0014(16) 0.0029(16)
C47 0.044(2) 0.0329(16) 0.0304(17) -0.0128(13) -0.0021(14) -0.0055(15)
C48 0.0364(17) 0.0313(15) 0.0175(13) -0.0069(11) -0.0046(12) -0.0012(13)
C49 0.043(2) 0.0394(18) 0.0276(16) -0.0106(14) -0.0007(14) -0.0116(16)
C50 0.071(3) 0.0297(17) 0.0326(18) -0.0088(14) -0.0039(18) -0.0111(18)
C51 0.062(3) 0.0309(17) 0.0281(17) -0.0043(13) -0.0085(16) 0.0084(17)
C52 0.0447(19) 0.0333(16) 0.0243(15) -0.0064(13) -0.0112(14) 0.0050(15)
C53 0.066(3) 0.067(3) 0.085(3) -0.045(3) -0.047(3) 0.028(2)
C54 0.039(2) 0.084(3) 0.105(4) -0.071(3) -0.004(2) -0.004(2)
B1 0.0319(17) 0.0323(17) 0.0179(15) -0.0094(13) -0.0031(13) -0.0013(15)
B2 0.0312(17) 0.0316(17) 0.0233(16) -0.0117(13) -0.0057(13) 0.0025(14)
B3 0.0307(17) 0.0324(17) 0.0196(15) -0.0101(13) -0.0012(13) 0.0014(15)
B4 0.0331(18) 0.0324(17) 0.0238(16) -0.0133(13) -0.0041(14) -0.0001(15)

loop_
_atom_type_symbol
_atom_type_description
_atom_type_scat_dispersion_real
_atom_type_scat_dispersion_imag
_atom_type_scat_source
C C 0.0033 0.0016 'International Tables Vol C Tables 4.2.6.8 and 6.1.1.4'
H H 0.0000 0.0000 'International Tables Vol C Tables 4.2.6.8 and 6.1.1.4'
B B 0.0013 0.0007 'International Tables Vol C Tables 4.2.6.8 and 6.1.1.4'
Cl Cl 0.1484 0.1585 'International Tables Vol C Tables 4.2.6.8 and 6.1.1.4'
Fe Fe 0.3463 0.8444 'International Tables Vol C Tables 4.2.6.8 and 6.1.1.4'
O O 0.0106 0.0060 'International Tables Vol C Tables 4.2.6.8 and 6.1.1.4'

loop_
_geom_angle_atom_site_label_1
_geom_angle_atom_site_label_2
_geom_angle_atom_site_label_3
_geom_angle
C23 Fe1 C18 168.26(14)
C23 Fe1 C22 41.03(14)
C18 Fe1 C22 129.93(14)
C23 Fe1 C25 68.27(16)
C18 Fe1 C25 118.17(16)
C22 Fe1 C25 68.52(14)
C23 Fe1 C24 40.49(15)
C18 Fe1 C24 150.57(15)
C22 Fe1 C24 68.58(14)
C25 Fe1 C24 40.51(17)
C23 Fe1 C17 149.00(14)
C18 Fe1 C17 40.88(13)
C22 Fe1 C17 169.36(14)
C25 Fe1 C17 109.56(14)
C24 Fe1 C17 117.28(14)
C23 Fe1 C19 129.33(15)
C18 Fe1 C19 40.37(14)
C22 Fe1 C19 107.54(13)
C25 Fe1 C19 149.99(18)
C24 Fe1 C19 168.00(17)
C17 Fe1 C19 68.54(13)
C23 Fe1 C20 107.61(15)
C18 Fe1 C20 67.84(15)
C22 Fe1 C20 115.56(13)
C25 Fe1 C20 169.06(18)
C24 Fe1 C20 129.96(17)
C17 Fe1 C20 68.37(13)
C19 Fe1 C20 40.34(17)
C23 Fe1 C26 68.61(16)
C18 Fe1 C26 109.28(15)
C22 Fe1 C26 40.93(14)
C25 Fe1 C26 40.42(15)
C24 Fe1 C26 68.22(16)
C17 Fe1 C26 130.99(14)
C19 Fe1 C26 116.87(16)
C20 Fe1 C26 148.86(15)
C23 Fe1 C21 116.12(15)
C18 Fe1 C21 67.98(15)
C22 Fe1 C21 148.24(13)
C25 Fe1 C21 131.38(16)
C24 Fe1 C21 109.06(16)
C17 Fe1 C21 40.70(13)
C19 Fe1 C21 67.84(16)
C20 Fe1 C21 40.23(14)
C26 Fe1 C21 169.93(14)
C49 Fe2 C50 40.57(16)
C49 Fe2 C44 115.32(15)
C50 Fe2 C44 108.15(15)
C49 Fe2 C52 68.50(15)
C50 Fe2 C52 68.21(15)
C44 Fe2 C52 169.96(14)
C49 Fe2 C48 41.30(13)
C50 Fe2 C48 69.08(14)
C44 Fe2 C48 147.72(14)
C52 Fe2 C48 40.98(14)
C49 Fe2 C45 106.74(17)
C50 Fe2 C45 129.04(18)
C44 Fe2 C45 40.51(14)
C52 Fe2 C45 148.99(14)
C48 Fe2 C45 114.87(14)
C49 Fe2 C51 68.54(17)
C50 Fe2 C51 40.75(18)
C44 Fe2 C51 130.88(15)
C52 Fe2 C51 40.42(15)
C48 Fe2 C51 69.03(14)
C45 Fe2 C51 168.50(17)
C49 Fe2 C47 167.91(15)
C50 Fe2 C47 151.05(17)
C44 Fe2 C47 68.35(14)
C52 Fe2 C47 109.98(15)
C48 Fe2 C47 129.74(13)
C45 Fe2 C47 68.02(16)
C51 Fe2 C47 118.65(17)
C49 Fe2 C43 148.53(14)
C50 Fe2 C43 117.00(14)
C44 Fe2 C43 40.68(14)
C52 Fe2 C43 131.63(14)
C48 Fe2 C43 169.75(13)
C45 Fe2 C43 68.55(14)
C51 Fe2 C43 109.62(15)
C47 Fe2 C43 41.24(13)
C49 Fe2 C46 129.02(16)
C50 Fe2 C46 167.39(19)
C44 Fe2 C46 67.95(15)
C52 Fe2 C46 117.64(15)
C48 Fe2 C46 107.40(13)
C45 Fe2 C46 40.36(17)
C51 Fe2 C46 150.59(18)
C47 Fe2 C46 40.13(16)
C43 Fe2 C46 68.48(14)
B1 O1 C1 109.0(2)
B1 O2 C2 106.2(2)
B2 O3 C7 108.7(2)
B2 O4 C8 106.4(2)
B3 O5 C27 109.2(3)
B3 O6 C28 106.0(2)
B4 O7 C33 108.8(2)
B4 O8 C34 107.1(2)
O1 C1 C12 112.2(2)
O1 C1 C2 103.3(2)
C12 C1 C2 107.0(2)
O2 C2 C3 109.5(2)
O2 C2 C1 105.5(2)
C3 C2 C1 104.0(2)
C4 C3 C11 122.0(3)
C4 C3 C2 126.7(3)
C11 C3 C2 110.8(3)
C5 C4 C3 117.8(3)
C4 C5 C9 120.4(3)
C4 C5 C6 127.8(3)
C9 C5 C6 111.8(3)
C13 C6 C5 113.4(3)
C13 C6 C7 112.8(3)
C5 C6 C7 102.5(2)
C13 C6 C14 109.8(3)
C5 C6 C14 108.9(3)
C7 C6 C14 109.2(3)
O3 C7 C6 111.6(2)
O3 C7 C8 103.1(2)
C6 C7 C8 107.5(2)
O4 C8 C9 111.1(2)
O4 C8 C7 105.4(2)
C9 C8 C7 104.0(2)
C5 C9 C10 122.1(3)
C5 C9 C8 110.9(3)
C10 C9 C8 126.9(3)
C11 C10 C9 117.4(3)
C10 C11 C3 120.2(3)
C10 C11 C12 128.7(3)
C3 C11 C12 111.0(3)
C11 C12 C16 113.9(3)
C11 C12 C15 109.3(3)
C16 C12 C15 109.7(3)
C11 C12 C1 102.1(2)
C16 C12 C1 113.1(3)
C15 C12 C1 108.4(3)
C21 C17 C18 106.6(3)
C21 C17 B2 124.7(3)
C18 C17 B2 128.6(3)
C21 C17 Fe1 69.79(18)
C18 C17 Fe1 69.38(18)
B2 C17 Fe1 127.0(2)
C19 C18 C17 108.6(3)
C19 C18 Fe1 70.0(2)
C17 C18 Fe1 69.75(19)
C18 C19 C20 107.9(3)
C18 C19 Fe1 69.59(19)
C20 C19 Fe1 69.8(2)
C21 C20 C19 108.3(3)
C21 C20 Fe1 69.98(19)
C19 C20 Fe1 69.8(2)
C20 C21 C17 108.5(3)
C20 C21 Fe1 69.8(2)
C17 C21 Fe1 69.51(19)
C23 C22 C26 107.1(3)
C23 C22 B3 124.4(3)
C26 C22 B3 127.0(3)
C23 C22 Fe1 69.13(18)
C26 C22 Fe1 69.73(19)
B3 C22 Fe1 115.4(2)
C24 C23 C22 108.4(3)
C24 C23 Fe1 70.2(2)
C22 C23 Fe1 69.84(19)
C23 C24 C25 108.1(3)
C23 C24 Fe1 69.33(19)
C25 C24 Fe1 69.7(2)
C26 C25 C24 108.4(3)
C26 C25 Fe1 69.97(19)
C24 C25 Fe1 69.8(2)
C25 C26 C22 108.0(4)
C25 C26 Fe1 69.6(2)
C22 C26 Fe1 69.33(19)
O5 C27 C28 102.5(2)
O5 C27 C38 111.6(3)
C28 C27 C38 106.8(3)
O6 C28 C29 110.0(3)
O6 C28 C27 105.5(3)
C29 C28 C27 103.4(3)
C30 C29 C37 122.1(3)
C30 C29 C28 126.7(3)
C37 C29 C28 110.8(3)
C29 C30 C31 117.7(3)
C35 C31 C30 120.5(3)
C35 C31 C32 111.8(3)
C30 C31 C32 127.7(3)
C40 C32 C31 113.0(3)
C40 C32 C39 110.9(3)
C31 C32 C39 108.8(3)
C40 C32 C33 114.2(3)
C31 C32 C33 101.6(3)
C39 C32 C33 107.8(3)
O7 C33 C34 103.7(3)
O7 C33 C32 112.4(3)
C34 C33 C32 107.0(3)
O8 C34 C35 110.2(3)
O8 C34 C33 104.9(2)
C35 C34 C33 103.9(3)
C31 C35 C36 121.5(3)
C31 C35 C34 110.4(3)
C36 C35 C34 127.9(3)
C37 C36 C35 118.1(3)
C36 C37 C29 120.1(3)
C36 C37 C38 128.6(3)
C29 C37 C38 111.3(3)
C37 C38 C42 114.8(3)
C37 C38 C41 109.3(3)
C42 C38 C41 109.5(3)
C37 C38 C27 101.8(2)
C42 C38 C27 112.6(3)
C41 C38 C27 108.5(3)
C44 C43 C47 106.5(3)
C44 C43 B4 126.3(3)
C47 C43 B4 127.2(3)
C44 C43 Fe2 69.20(18)
C47 C43 Fe2 69.29(18)
B4 C43 Fe2 125.2(2)
C45 C44 C43 108.9(3)
C45 C44 Fe2 70.0(2)
C43 C44 Fe2 70.12(18)
C46 C45 C44 107.9(3)
C46 C45 Fe2 70.1(2)
C44 C45 Fe2 69.5(2)
C47 C46 C45 108.5(3)
C47 C46 Fe2 69.77(19)
C45 C46 Fe2 69.5(2)
C46 C47 C43 108.2(3)
C46 C47 Fe2 70.1(2)
C43 C47 Fe2 69.47(18)
C52 C48 C49 106.2(3)
C52 C48 B1 125.8(3)
C49 C48 B1 126.6(3)
C52 C48 Fe2 69.50(19)
C49 C48 Fe2 68.95(19)
B1 C48 Fe2 115.8(2)
C50 C49 C48 108.6(4)
C50 C49 Fe2 69.9(2)
C48 C49 Fe2 69.75(18)
C49 C50 C51 108.4(3)
C49 C50 Fe2 69.56(19)
C51 C50 Fe2 70.1(2)
C52 C51 C50 107.5(4)
C52 C51 Fe2 69.58(19)
C50 C51 Fe2 69.2(2)
C51 C52 C48 109.2(3)
C51 C52 Fe2 70.0(2)
C48 C52 Fe2 69.51(19)
Cl1 C53 Cl3 110.7(3)
Cl1 C53 Cl2 110.0(3)
Cl3 C53 Cl2 109.8(3)
Cl5 C54 Cl6 111.5(3)
Cl5 C54 Cl4 109.6(3)
Cl6 C54 Cl4 110.6(3)
O1 B1 O2 113.5(3)
O1 B1 C48 124.8(3)
O2 B1 C48 121.7(3)
O3 B2 O4 114.0(3)
O3 B2 C17 123.2(3)
O4 B2 C17 122.8(3)
O6 B3 O5 112.7(3)
O6 B3 C22 124.6(3)
O5 B3 C22 122.7(3)
O7 B4 O8 112.5(3)
O7 B4 C43 124.7(3)
O8 B4 C43 122.8(3)

loop_
_geom_bond_atom_site_label_1
_geom_bond_atom_site_label_2
_geom_bond_distance
Fe1 C23 2.043(3)
Fe1 C18 2.051(3)
Fe1 C22 2.053(3)
Fe1 C25 2.053(3)
Fe1 C24 2.054(4)
Fe1 C17 2.056(3)
Fe1 C19 2.057(3)
Fe1 C20 2.057(3)
Fe1 C26 2.058(4)
Fe1 C21 2.060(3)
Fe2 C49 2.040(4)
Fe2 C50 2.044(3)
Fe2 C44 2.047(3)
Fe2 C52 2.051(3)
Fe2 C48 2.051(3)
Fe2 C45 2.054(4)
Fe2 C51 2.056(4)
Fe2 C47 2.057(3)
Fe2 C43 2.059(3)
Fe2 C46 2.061(3)
Cl1 C53 1.708(5)
Cl2 C53 1.758(6)
Cl3 C53 1.754(5)
Cl4 C54 1.775(6)
Cl5 C54 1.747(5)
Cl6 C54 1.755(5)
O1 B1 1.365(4)
O1 C1 1.447(4)
O2 B1 1.385(4)
O2 C2 1.450(4)
O3 B2 1.366(4)
O3 C7 1.443(4)
O4 B2 1.373(4)
O4 C8 1.446(4)
O5 B3 1.379(4)
O5 C27 1.436(4)
O6 B3 1.376(4)
O6 C28 1.447(4)
O7 B4 1.383(4)
O7 C33 1.449(4)
O8 B4 1.385(4)
O8 C34 1.459(4)
C1 C12 1.547(4)
C1 C2 1.550(4)
C2 C3 1.504(4)
C3 C4 1.394(4)
C3 C11 1.401(4)
C4 C5 1.393(4)
C5 C9 1.394(4)
C5 C6 1.527(4)
C6 C13 1.523(5)
C6 C7 1.544(4)
C6 C14 1.544(4)
C7 C8 1.558(4)
C8 C9 1.504(4)
C9 C10 1.403(4)
C10 C11 1.395(4)
C11 C12 1.524(4)
C12 C16 1.532(5)
C12 C15 1.539(5)
C17 C21 1.431(5)
C17 C18 1.434(5)
C17 B2 1.543(5)
C18 C19 1.417(5)
C19 C20 1.419(6)
C20 C21 1.416(5)
C22 C23 1.436(5)
C22 C26 1.437(5)
C22 B3 1.535(5)
C23 C24 1.418(5)
C24 C25 1.422(6)
C25 C26 1.420(5)
C27 C28 1.546(5)
C27 C38 1.553(4)
C28 C29 1.510(4)
C29 C30 1.387(5)
C29 C37 1.397(4)
C30 C31 1.394(4)
C31 C35 1.392(4)
C31 C32 1.525(4)
C32 C40 1.522(5)
C32 C39 1.539(5)
C32 C33 1.547(5)
C33 C34 1.545(5)
C34 C35 1.506(4)
C35 C36 1.397(5)
C36 C37 1.389(4)
C37 C38 1.519(4)
C38 C42 1.526(5)
C38 C41 1.540(4)
C43 C44 1.427(5)
C43 C47 1.449(4)
C43 B4 1.529(5)
C44 C45 1.420(5)
C45 C46 1.419(6)
C46 C47 1.413(6)
C48 C52 1.436(5)
C48 C49 1.443(5)
C48 B1 1.540(5)
C49 C50 1.416(6)
C50 C51 1.428(6)
C51 C52 1.419(5)
